data_7042709
loop_
_publ_author_name
'Konstantatos, Andreas'
'S\/orensen, Mikkel A.'
'Bendix, Jesper'
'Weihe, H\/ogni'

_publ_section_title
;
 Lanthanide coordination complexes framed by sodium ions: Slow relaxation
 of the magnetization in the Dy(\I\I\I) derivative.
;
_journal_name_full 'Dalton Trans.'
_journal_paper_doi 10.1039/C7DT00863E
_journal_year 2017
_chemical_formula_moiety 'C74 H84 Dy4 N10 Na2 O24, 4(C3 H7 N O), 2(H2 O)'
_chemical_formula_sum 'C86 H116 Dy4 N14 Na2 O30'
_chemical_formula_weight 2521.92
_space_group_crystal_system triclinic
_space_group_IT_number 2
_space_group_name_Hall '-P 1'
_space_group_name_H-M_alt 'P -1'
_symmetry_Int_Tables_number 2
_symmetry_space_group_name_Hall '-P 1'
_symmetry_space_group_name_H-M 'P -1'
_atom_sites_solution_primary iterative
_audit_creation_date 2017-03-08
_audit_creation_method
;
Olex2 1.2
(compiled 2017.03.02 svn.r3394 for OlexSys, GUI svn.r5324)
;
_audit_update_record
;
2017-04-11 deposited with the CCDC.
2017-04-11 downloaded from the CCDC.
;
_cell_angle_alpha 63.281(4)
_cell_angle_beta 77.573(5)
_cell_angle_gamma 63.296(4)
_cell_formula_units_Z 1
_cell_length_a 13.8695(19)
_cell_length_b 14.496(2)
_cell_length_c 14.939(2)
_cell_measurement_reflns_used 9794
_cell_measurement_temperature 123
_cell_measurement_theta_max 28.33
_cell_measurement_theta_min 2.22
_cell_volume 2396.3(6)
_computing_cell_refinement 'SAINT v8.37A (Bruker, 2015)'
_computing_data_collection 'SAINT v8.37A (Bruker, 2015)'
_computing_data_reduction 'SAINT v8.37A (Bruker, 2015)'
_computing_molecular_graphics 'Olex2 (Dolomanov et al., 2009)'
_computing_publication_material 'Olex2 (Dolomanov et al., 2009)'
_computing_structure_refinement 'olex2.refine (Bourhis et al., 2015)'
_computing_structure_solution 'olex2.solve (Bourhis et al., 2015)'
_diffrn_ambient_temperature 123
_diffrn_measured_fraction_theta_full 0.9995
_diffrn_measured_fraction_theta_max 0.9995
_diffrn_measurement_device_type 'Bruker APEX-II CCD'
_diffrn_measurement_method '\f and \w scans'
_diffrn_radiation_type 'Mo K\a'
_diffrn_radiation_wavelength 0.71073
_diffrn_reflns_av_R_equivalents 0.1381
_diffrn_reflns_av_unetI/netI 0.0417
_diffrn_reflns_limit_h_max 18
_diffrn_reflns_limit_h_min -18
_diffrn_reflns_limit_k_max 19
_diffrn_reflns_limit_k_min -19
_diffrn_reflns_limit_l_max 19
_diffrn_reflns_limit_l_min -19
_diffrn_reflns_number 175636
_diffrn_reflns_theta_full 28.2813
_diffrn_reflns_theta_max 28.28
_diffrn_reflns_theta_min 2.22
_diffrn_standards_number 0
_exptl_absorpt_coefficient_mu 3.177
_exptl_absorpt_correction_T_max 0.7457
_exptl_absorpt_correction_T_min 0.6697
_exptl_absorpt_correction_type multi-scan
_exptl_absorpt_process_details
'SADABS-2014/5 (Bruker,2014/5) was used for absorption correction. wR2(int) was 0.0877 before and 0.0611 after correction. The Ratio of minimum to maximum transmission is 0.8981. The \l/2 correction factor is Not present.'
_exptl_crystal_colour 'clear light yellow'
_exptl_crystal_colour_lustre clear
_exptl_crystal_colour_modifier light
_exptl_crystal_colour_primary yellow
_exptl_crystal_density_diffrn 1.7446
_exptl_crystal_description irregular
_exptl_crystal_F_000 1252.2572
_exptl_crystal_size_max 0.252
_exptl_crystal_size_mid 0.113
_exptl_crystal_size_min 0.072
_refine_diff_density_max 2.3514
_refine_diff_density_min -1.5739
_refine_diff_density_rms 0.1878
_refine_ls_d_res_high 0.7500
_refine_ls_d_res_low 9.1540
_refine_ls_goodness_of_fit_ref 1.0724
_refine_ls_hydrogen_treatment constr
_refine_ls_matrix_type full
_refine_ls_number_constraints 89
_refine_ls_number_parameters 627
_refine_ls_number_reflns 11900
_refine_ls_number_restraints 0
_refine_ls_restrained_S_all 1.0724
_refine_ls_R_factor_all 0.0448
_refine_ls_R_factor_gt 0.0334
_refine_ls_shift/su_max 0.0009
_refine_ls_shift/su_mean 0.0000
_refine_ls_structure_factor_coef Fsqd
_refine_ls_weighting_details 'w=1/[\s^2^(Fo^2^)+(0.0316P)^2^+7.4813P] where P=(Fo^2^+2Fc^2^)/3'
_refine_ls_weighting_scheme calc
_refine_ls_wR_factor_gt 0.0772
_refine_ls_wR_factor_ref 0.0862
_reflns_Friedel_coverage 0.0
_reflns_limit_h_max 18
_reflns_limit_h_min -17
_reflns_limit_k_max 19
_reflns_limit_k_min -16
_reflns_limit_l_max 19
_reflns_limit_l_min 0
_reflns_number_gt 10017
_reflns_number_total 11900
_reflns_threshold_expression I>=2u(I)
_cod_data_source_file c7dt00863e2.cif
_cod_data_source_block mo_D8V648_0m_new
_cod_original_cell_volume 2396.4(6)
_cod_database_code 7042709
_olex2_refinement_description
;
1. Fixed Uiso
 At 1.2 times of:
  All C(H) groups
 At 1.5 times of:
  All C(H,H,H) groups, All O(H,H) groups
2.a Free rotating group:
 O15(H15a,H15b)
2.b Aromatic/amide H refined with riding coordinates:
 C17(H17), C24(H24), C36(H36), C18(H18), C22(H22), C31(H31), C27(H27),
 C46(H46), C47(H47), C30(H30), C43(H43), C32(H32), C13(H13), C4(H4), C15(H15),
 C33(H33), C0ba(H0ba), C4ba(H4ba), C6aa(H6aa), C9aa(H9aa), C5(H5)
2.c Idealised Me refined as rotating group:
 C25(H25a,H25b,H25c), C26(H26a,H26b,H26c), C4aa(H4aa,H4ab,H4ac), C19(H19a,H19b,
 H19c), C1ba(H1ba,H1bb,H1bc), C5aa(H5aa,H5ab,H5ac), C2ba(H2ba,H2bb,H2bc),
 C3ba(H3ba,H3bb,H3bc), C7aa(H7aa,H7ab,H7ac), C8aa(H8aa,H8ab,H8ac), C10(H10a,
 H10b,H10c)
;
_olex2_submission_special_instructions 'No special instructions were received'

loop_
_space_group_symop_id
_space_group_symop_operation_xyz
1 x,y,z
2 -x,-y,-z

loop_
_atom_site_label
_atom_site_type_symbol
_atom_site_fract_x
_atom_site_fract_y
_atom_site_fract_z
_atom_site_U_iso_or_equiv
_atom_site_adp_type
_atom_site_occupancy
_atom_site_refinement_flags_posn
Dy1 Dy 0.111258(12) 0.937059(13) 0.589517(12) 0.01380(5) Uani 1.000000 .
Dy2 Dy 0.191569(13) 0.751693(14) 0.841429(12) 0.01790(5) Uani 1.000000 .
Na1 Na 0.23703(12) 0.63928(12) 0.66027(11) 0.0203(3) Uani 1.000000 .
C4 C 0.4329(4) 0.5946(4) 1.0747(3) 0.0324(10) Uani 1.000000 .
O7 O 0.2604(2) 0.5672(2) 0.8339(2) 0.0219(6) Uani 1.000000 .
C13 C 0.4425(4) 0.6159(4) 1.1534(3) 0.0313(10) Uani 1.000000 .
C15 C 0.2978(3) 0.4786(3) 0.9101(3) 0.0250(8) Uani 1.000000 .
N3 N 0.3216(3) 0.3771(3) 0.9167(3) 0.0308(8) Uani 1.000000 .
O8 O 0.3453(2) 0.6577(2) 0.9242(2) 0.0291(7) Uani 1.000000 .
O1 O 0.1301(2) 0.9403(2) 0.7401(2) 0.0212(6) Uani 1.000000 .
C21 C 0.0661(3) 1.0316(3) 0.7584(3) 0.0199(8) Uani 1.000000 .
N2 N 0.2062(3) 0.8528(3) 0.9335(2) 0.0246(7) Uani 1.000000 .
C25 C 0.3109(4) 0.3615(4) 0.8305(4) 0.0406(12) Uani 1.000000 .
C26 C 0.3742(5) 0.2775(4) 1.0056(4) 0.0493(14) Uani 1.000000 .
C29 C -0.0020(3) 1.1246(3) 0.6790(3) 0.0194(7) Uani 1.000000 .
C30 C -0.0042(3) 1.1419(3) 0.8591(3) 0.0259(8) Uani 1.000000 .
C32 C 0.3766(4) 0.7185(4) 1.1592(3) 0.0348(10) Uani 1.000000 .
C33 C 0.1430(3) 0.9536(3) 0.9273(3) 0.0243(8) Uani 1.000000 .
C43 C 0.2988(4) 0.7989(4) 1.0880(3) 0.0314(10) Uani 1.000000 .
C46 C -0.0717(3) 1.2221(3) 0.6934(3) 0.0248(8) Uani 1.000000 .
C47 C -0.0733(3) 1.2301(3) 0.7838(3) 0.0267(9) Uani 1.000000 .
C50 C 0.2856(3) 0.7788(3) 1.0091(3) 0.0252(8) Uani 1.000000 .
C51 C 0.3556(3) 0.6757(4) 1.0002(3) 0.0263(9) Uani 1.000000 .
C70 C 0.0669(3) 1.0400(3) 0.8482(3) 0.0219(8) Uani 1.000000 .
O5 O 0.08410(19) 0.7801(2) 0.71784(19) 0.0168(5) Uani 1.000000 .
O6 O 0.27202(19) 0.7889(2) 0.67442(19) 0.0175(5) Uani 1.000000 .
N1 N 0.2742(2) 0.9669(3) 0.4996(2) 0.0191(6) Uani 1.000000 .
C1aa C -0.0855(3) 0.8612(3) 0.6441(3) 0.0152(7) Uani 1.000000 .
C17 C 0.4608(3) 0.7161(3) 0.6968(3) 0.0232(8) Uani 1.000000 .
C18 C 0.4762(3) 0.8845(4) 0.5142(3) 0.0276(9) Uani 1.000000 .
C20 C -0.1864(3) 0.8581(3) 0.6475(3) 0.0197(7) Uani 1.000000 .
C2aa C -0.0100(3) 0.7737(3) 0.7205(3) 0.0162(7) Uani 1.000000 .
C22 C -0.0327(3) 0.6835(3) 0.7927(3) 0.0203(8) Uani 1.000000 .
C23 C 0.3748(3) 0.8837(3) 0.5503(3) 0.0213(8) Uani 1.000000 .
C24 C 0.5603(3) 0.7193(4) 0.6611(3) 0.0288(9) Uani 1.000000 .
C0aa C 0.3668(3) 0.7961(3) 0.6418(3) 0.0198(8) Uani 1.000000 .
C27 C -0.2084(3) 0.7665(3) 0.7241(3) 0.0238(8) Uani 1.000000 .
C31 C -0.1326(3) 0.6798(3) 0.7943(3) 0.0242(8) Uani 1.000000 .
C36 C 0.5680(3) 0.8037(4) 0.5693(4) 0.0309(10) Uani 1.000000 .
O9 O 0.0147(2) 0.8062(3) 0.9178(2) 0.0302(7) Uani 1.000000 .
O10 O 0.1276(3) 0.6319(3) 0.9939(2) 0.0387(8) Uani 1.000000 .
C3aa C 0.0332(3) 0.7094(4) 0.9838(3) 0.0293(9) Uani 1.000000 .
C4aa C -0.0561(4) 0.6816(5) 1.0522(4) 0.0416(12) Uani 1.000000 .
N5 N -0.0184(3) 0.5746(3) 0.5942(3) 0.0322(8) Uani 1.000000 .
N7 N 0.3348(4) 1.0433(4) 0.7830(3) 0.0428(10) Uani 1.000000 .
N4 N 0.5687(3) 0.5660(3) 0.5270(3) 0.0360(9) Uani 1.000000 .
N6 N 0.2993(3) 0.9688(3) 0.2108(3) 0.0347(9) Uani 1.000000 .
C0ba C 0.0551(3) 0.6119(4) 0.5887(3) 0.0266(9) Uani 1.000000 .
C4ba C 0.2626(3) 0.9053(4) 0.2923(3) 0.0286(9) Uani 1.000000 .
C6aa C 0.4636(3) 0.6027(4) 0.5472(3) 0.0308(10) Uani 1.000000 .
C19 C 0.2254(5) 1.0678(4) 0.1346(4) 0.0474(13) Uani 1.000000 .
C9aa C 0.3528(5) 1.0290(5) 0.8745(5) 0.0491(13) Uani 1.000000 .
C1ba C -0.0056(5) 0.4613(5) 0.6624(4) 0.0514(14) Uani 1.000000 .
C5aa C 0.6432(4) 0.4576(5) 0.5894(4) 0.0497(14) Uani 1.000000 .
C2ba C -0.1193(4) 0.6506(5) 0.5410(5) 0.0543(15) Uani 1.000000 .
C3ba C 0.4119(5) 0.9492(6) 0.1980(5) 0.0649(18) Uani 1.000000 .
C7aa C 0.3763(7) 0.9466(7) 0.7588(6) 0.085(3) Uani 1.000000 .
C8aa C 0.2715(7) 1.1514(7) 0.7141(6) 0.092(3) Uani 1.000000 .
O11 O 0.1411(2) 0.5565(3) 0.6325(2) 0.0305(7) Uani 1.000000 .
O13 O 0.3175(2) 0.8251(3) 0.3630(2) 0.0352(7) Uani 1.000000 .
O3 O -0.05767(19) 0.9435(2) 0.57587(18) 0.0160(5) Uani 1.000000 .
O4 O 0.1670(2) 0.8039(2) 0.50916(19) 0.0187(5) Uani 1.000000 .
O2 O 0.0059(2) 1.1118(2) 0.5938(2) 0.0208(6) Uani 1.000000 .
O12 O 0.4167(2) 0.5516(3) 0.6177(2) 0.0313(7) Uani 1.000000 .
C5 C 0.2751(3) 1.0535(3) 0.4192(3) 0.0220(8) Uani 1.000000 .
O15 O 0.2441(4) 0.5025(4) 1.1725(3) 0.0644(12) Uani 1.000000 .
O14 O 0.3250(4) 1.0992(4) 0.9049(3) 0.0663(12) Uani 1.000000 .
C10 C 0.6141(5) 0.6353(5) 0.4396(4) 0.0504(14) Uani 1.000000 .
H17 H 0.4561(3) 0.6585(3) 0.7597(3) 0.0278(10) Uiso 1.000000 R
H24 H 0.6233(3) 0.6640(4) 0.6991(3) 0.0346(11) Uiso 1.000000 R
H36 H 0.6364(3) 0.8059(4) 0.5445(4) 0.0371(11) Uiso 1.000000 R
H18 H 0.4822(3) 0.9412(4) 0.4510(3) 0.0331(11) Uiso 1.000000 R
H22 H 0.0198(3) 0.6237(3) 0.8413(3) 0.0243(9) Uiso 1.000000 R
H31 H -0.1477(3) 0.6178(3) 0.8437(3) 0.0290(10) Uiso 1.000000 R
H27 H -0.2768(3) 0.7651(3) 0.7268(3) 0.0286(10) Uiso 1.000000 R
H46 H -0.1189(3) 1.2841(3) 0.6413(3) 0.0297(10) Uiso 1.000000 R
H47 H -0.1222(3) 1.2968(3) 0.7930(3) 0.0321(10) Uiso 1.000000 R
H30 H -0.0041(3) 1.1491(3) 0.9192(3) 0.0310(10) Uiso 1.000000 R
H43 H 0.2535(4) 0.8690(4) 1.0926(3) 0.0376(11) Uiso 1.000000 R
H32 H 0.3849(4) 0.7336(4) 1.2120(3) 0.0418(12) Uiso 1.000000 R
H13 H 0.4945(4) 0.5597(4) 1.2037(3) 0.0375(11) Uiso 1.000000 R
H4 H 0.4794(4) 0.5242(4) 1.0712(3) 0.0389(12) Uiso 1.000000 R
H15 H 0.3098(3) 0.4848(3) 0.9670(3) 0.0300(10) Uiso 1.000000 R
H25a H 0.2419(14) 0.4184(19) 0.7981(16) 0.0609(17) Uiso 1.000000 GR
H25b H 0.3703(17) 0.370(3) 0.7828(13) 0.0609(17) Uiso 1.000000 GR
H25c H 0.313(3) 0.2859(12) 0.8524(5) 0.0609(17) Uiso 1.000000 GR
H26a H 0.4484(11) 0.2355(19) 0.9882(8) 0.074(2) Uiso 1.000000 GR
H26b H 0.375(3) 0.3009(4) 1.0574(12) 0.074(2) Uiso 1.000000 GR
H26c H 0.3343(19) 0.2292(17) 1.0309(18) 0.074(2) Uiso 1.000000 GR
H33 H 0.1468(3) 0.9726(3) 0.9792(3) 0.0292(10) Uiso 1.000000 R
H4aa H -0.0946(19) 0.663(3) 1.0194(12) 0.0624(18) Uiso 1.000000 GR
H4ab H -0.0252(5) 0.617(2) 1.1148(12) 0.0624(18) Uiso 1.000000 GR
H4ac H -0.1065(17) 0.7469(12) 1.067(2) 0.0624(18) Uiso 1.000000 GR
H0ba H 0.0395(3) 0.6891(4) 0.5466(3) 0.0319(10) Uiso 1.000000 R
H4ba H 0.1874(3) 0.9233(4) 0.2964(3) 0.0343(11) Uiso 1.000000 R
H6aa H 0.4198(3) 0.6762(4) 0.5026(3) 0.0370(11) Uiso 1.000000 R
H19a H 0.1544(10) 1.0648(17) 0.1459(18) 0.071(2) Uiso 1.000000 GR
H19b H 0.219(2) 1.1362(4) 0.138(2) 0.071(2) Uiso 1.000000 GR
H19c H 0.2533(17) 1.0690(18) 0.0681(4) 0.071(2) Uiso 1.000000 GR
H9aa H 0.3923(5) 0.9537(5) 0.9194(5) 0.0589(16) Uiso 1.000000 R
H1ba H 0.0650(14) 0.4204(12) 0.694(2) 0.077(2) Uiso 1.000000 GR
H1bb H -0.063(2) 0.4641(5) 0.7141(19) 0.077(2) Uiso 1.000000 GR
H1bc H -0.010(3) 0.4223(13) 0.6255(7) 0.077(2) Uiso 1.000000 GR
H5aa H 0.681(2) 0.4665(5) 0.632(2) 0.074(2) Uiso 1.000000 GR
H5ab H 0.6040(6) 0.4105(12) 0.632(2) 0.074(2) Uiso 1.000000 GR
H5ac H 0.696(2) 0.4213(15) 0.5473(4) 0.074(2) Uiso 1.000000 GR
H2ba H -0.1797(5) 0.655(3) 0.5893(5) 0.081(2) Uiso 1.000000 GR
H2bb H -0.1191(15) 0.7258(11) 0.502(3) 0.081(2) Uiso 1.000000 GR
H2bc H -0.1273(17) 0.622(2) 0.496(2) 0.081(2) Uiso 1.000000 GR
H3ba H 0.4206(6) 1.012(2) 0.199(4) 0.097(3) Uiso 1.000000 GR
H3bb H 0.4531(7) 0.879(2) 0.253(2) 0.097(3) Uiso 1.000000 GR
H3bc H 0.4387(11) 0.943(4) 0.1337(17) 0.097(3) Uiso 1.000000 GR
H7aa H 0.431(4) 0.953(3) 0.705(3) 0.128(4) Uiso 1.000000 GR
H7ab H 0.409(4) 0.8778(8) 0.8184(14) 0.128(4) Uiso 1.000000 GR
H7ac H 0.3173(11) 0.943(3) 0.736(4) 0.128(4) Uiso 1.000000 GR
H8aa H 0.233(4) 1.2016(16) 0.7490(11) 0.138(4) Uiso 1.000000 GR
H8ab H 0.3184(9) 1.182(2) 0.662(3) 0.138(4) Uiso 1.000000 GR
H8ac H 0.219(4) 1.1457(11) 0.684(4) 0.138(4) Uiso 1.000000 GR
H5 H 0.3424(3) 1.0603(3) 0.4015(3) 0.0264(9) Uiso 1.000000 R
H10a H 0.5557(6) 0.7071(15) 0.4027(17) 0.076(2) Uiso 1.000000 GR
H10b H 0.665(2) 0.650(3) 0.4618(5) 0.076(2) Uiso 1.000000 GR
H10c H 0.651(3) 0.5952(16) 0.3958(16) 0.076(2) Uiso 1.000000 GR
H15a H 0.248(7) 0.512(6) 1.223(3) 0.0967(18) Uiso 1.000000 G
H15b H 0.263(6) 0.548(5) 1.120(3) 0.0967(18) Uiso 1.000000 G

loop_
_atom_site_aniso_label
_atom_site_aniso_U_11
_atom_site_aniso_U_22
_atom_site_aniso_U_33
_atom_site_aniso_U_12
_atom_site_aniso_U_13
_atom_site_aniso_U_23
Dy1 0.01150(8) 0.01360(9) 0.01455(9) -0.00316(6) -0.00268(6) -0.00512(7)
Dy2 0.01710(9) 0.01813(10) 0.01686(10) -0.00401(7) -0.00414(7) -0.00720(7)
Na1 0.0190(7) 0.0193(7) 0.0199(7) -0.0041(6) -0.0022(6) -0.0084(6)
C4 0.029(2) 0.031(2) 0.037(3) -0.0050(18) -0.0085(19) -0.016(2)
O7 0.0254(14) 0.0152(13) 0.0189(13) -0.0039(11) -0.0061(11) -0.0036(11)
C13 0.029(2) 0.035(2) 0.026(2) -0.0099(19) -0.0090(18) -0.0084(19)
C15 0.023(2) 0.024(2) 0.022(2) -0.0069(16) -0.0044(16) -0.0055(17)
N3 0.0292(19) 0.0186(17) 0.036(2) -0.0079(15) -0.0033(16) -0.0043(15)
O8 0.0260(15) 0.0299(16) 0.0299(16) -0.0025(12) -0.0082(12) -0.0163(13)
O1 0.0227(14) 0.0191(13) 0.0215(14) -0.0038(11) -0.0066(11) -0.0099(11)
C21 0.0173(18) 0.0217(19) 0.0223(19) -0.0098(15) 0.0017(15) -0.0092(16)
N2 0.0274(18) 0.0279(18) 0.0200(17) -0.0124(15) -0.0028(14) -0.0086(14)
C25 0.045(3) 0.031(2) 0.055(3) -0.016(2) -0.003(2) -0.023(2)
C26 0.051(3) 0.026(2) 0.043(3) -0.011(2) -0.005(2) 0.005(2)
C29 0.0172(18) 0.0190(18) 0.025(2) -0.0071(15) -0.0022(15) -0.0106(16)
C30 0.029(2) 0.026(2) 0.027(2) -0.0117(17) 0.0033(17) -0.0156(18)
C32 0.042(3) 0.038(3) 0.027(2) -0.012(2) -0.0080(19) -0.015(2)
C33 0.027(2) 0.027(2) 0.020(2) -0.0098(17) -0.0004(16) -0.0121(17)
C43 0.036(2) 0.027(2) 0.029(2) -0.0069(19) -0.0085(19) -0.0126(19)
C46 0.022(2) 0.0191(19) 0.032(2) -0.0053(16) -0.0030(16) -0.0112(17)
C47 0.027(2) 0.0208(19) 0.031(2) -0.0061(16) 0.0029(17) -0.0141(18)
C50 0.024(2) 0.028(2) 0.025(2) -0.0106(17) -0.0016(16) -0.0105(17)
C51 0.025(2) 0.029(2) 0.030(2) -0.0096(17) -0.0062(17) -0.0153(18)
C70 0.0224(19) 0.0214(19) 0.0220(19) -0.0087(16) 0.0018(15) -0.0100(16)
O5 0.0123(12) 0.0171(12) 0.0195(13) -0.0045(10) -0.0021(10) -0.0068(10)
O6 0.0127(12) 0.0178(12) 0.0177(13) -0.0037(10) -0.0029(10) -0.0050(10)
N1 0.0159(15) 0.0198(15) 0.0199(16) -0.0081(12) -0.0028(12) -0.0046(13)
C1aa 0.0156(17) 0.0170(17) 0.0176(17) -0.0078(14) -0.0014(13) -0.0091(14)
C17 0.0207(19) 0.0212(19) 0.025(2) -0.0061(15) -0.0039(15) -0.0076(16)
C18 0.022(2) 0.028(2) 0.031(2) -0.0108(17) -0.0003(17) -0.0101(18)
C20 0.0203(18) 0.0214(18) 0.0194(19) -0.0112(15) 0.0008(14) -0.0077(15)
C2aa 0.0152(17) 0.0188(17) 0.0162(17) -0.0070(14) 0.0003(13) -0.0086(14)
C22 0.0207(18) 0.0195(18) 0.0184(18) -0.0052(15) -0.0041(14) -0.0071(15)
C23 0.0164(18) 0.0235(19) 0.025(2) -0.0065(15) -0.0020(15) -0.0109(16)
C24 0.0174(19) 0.027(2) 0.040(2) -0.0047(16) -0.0070(17) -0.0130(19)
C0aa 0.0150(17) 0.0192(18) 0.027(2) -0.0041(14) -0.0037(15) -0.0121(16)
C27 0.0197(19) 0.028(2) 0.025(2) -0.0133(16) -0.0023(15) -0.0065(17)
C31 0.028(2) 0.0203(19) 0.023(2) -0.0135(16) -0.0030(16) -0.0028(16)
C36 0.0145(19) 0.030(2) 0.045(3) -0.0068(17) -0.0011(17) -0.014(2)
O9 0.0248(15) 0.0342(17) 0.0336(17) -0.0100(13) 0.0042(13) -0.0194(14)
O10 0.0334(18) 0.0353(18) 0.0293(17) -0.0079(14) 0.0039(14) -0.0062(14)
C3aa 0.026(2) 0.039(3) 0.029(2) -0.0135(19) 0.0011(17) -0.019(2)
C4aa 0.035(3) 0.054(3) 0.035(3) -0.021(2) 0.008(2) -0.018(2)
N5 0.0297(19) 0.040(2) 0.036(2) -0.0173(17) 0.0002(16) -0.0195(18)
N7 0.046(3) 0.050(3) 0.047(3) -0.031(2) 0.010(2) -0.024(2)
N4 0.029(2) 0.038(2) 0.039(2) -0.0081(17) 0.0004(17) -0.0198(19)
N6 0.0265(19) 0.032(2) 0.038(2) -0.0096(16) 0.0008(16) -0.0110(17)
C0ba 0.029(2) 0.024(2) 0.030(2) -0.0108(17) -0.0001(17) -0.0135(18)
C4ba 0.022(2) 0.030(2) 0.034(2) -0.0090(17) 0.0061(17) -0.018(2)
C6aa 0.026(2) 0.030(2) 0.034(2) -0.0024(18) -0.0040(18) -0.018(2)
C19 0.058(3) 0.034(3) 0.037(3) -0.011(2) -0.004(2) -0.009(2)
C9aa 0.048(3) 0.047(3) 0.059(4) -0.025(3) 0.009(3) -0.025(3)
C1ba 0.065(4) 0.053(3) 0.048(3) -0.043(3) 0.013(3) -0.018(3)
C5aa 0.035(3) 0.052(3) 0.043(3) -0.001(2) -0.006(2) -0.019(3)
C2ba 0.032(3) 0.074(4) 0.067(4) -0.010(3) -0.008(3) -0.044(3)
C3ba 0.037(3) 0.064(4) 0.073(4) -0.025(3) 0.008(3) -0.010(3)
C7aa 0.102(6) 0.118(6) 0.106(6) -0.084(5) 0.062(5) -0.090(6)
C8aa 0.090(6) 0.100(6) 0.067(5) -0.062(5) -0.022(4) 0.014(4)
O11 0.0244(15) 0.0309(16) 0.0388(18) -0.0077(13) -0.0037(13) -0.0183(14)
O13 0.0279(16) 0.0400(18) 0.0296(17) -0.0070(14) 0.0012(13) -0.0150(15)
O3 0.0123(12) 0.0173(12) 0.0163(12) -0.0050(10) -0.0029(9) -0.0050(10)
O4 0.0185(13) 0.0151(12) 0.0192(13) -0.0014(10) -0.0058(10) -0.0073(11)
O2 0.0217(13) 0.0188(13) 0.0197(13) -0.0033(11) -0.0069(11) -0.0079(11)
O12 0.0268(16) 0.0325(16) 0.0333(17) -0.0068(13) 0.0014(13) -0.0183(14)
C5 0.0164(18) 0.026(2) 0.025(2) -0.0106(16) -0.0014(15) -0.0090(17)
O15 0.067(3) 0.060(3) 0.053(3) -0.035(2) -0.009(2) 0.000(2)
O14 0.099(4) 0.067(3) 0.057(3) -0.052(3) 0.021(2) -0.036(2)
C10 0.051(3) 0.054(3) 0.050(3) -0.027(3) 0.015(3) -0.025(3)

loop_
_atom_type_symbol
_atom_type_scat_dispersion_real
_atom_type_scat_dispersion_imag
_atom_type_scat_Cromer_Mann_a1
_atom_type_scat_Cromer_Mann_a2
_atom_type_scat_Cromer_Mann_a3
_atom_type_scat_Cromer_Mann_a4
_atom_type_scat_Cromer_Mann_b1
_atom_type_scat_Cromer_Mann_b2
_atom_type_scat_Cromer_Mann_b3
_atom_type_scat_Cromer_Mann_b4
_atom_type_scat_Cromer_Mann_c
_atom_type_scat_source
_atom_type_scat_dispersion_source
C 0.00347 0.00161 2.31000 1.02000 1.58860 0.86500 20.84390 10.20750 0.56870 51.65120 0.215599998832 'International Tables Volume C Table 6.1.1.4 (pp. 500-502)' 'Henke, Gullikson and Davis, At. Data and Nucl. Data Tables, 1993, 54, 2'
H 0.00000 0.00000 0.49300 0.32291 0.14019 0.04081 10.51090 26.12570 3.14236 57.79970 0.0030380000826 'International Tables Volume C Table 6.1.1.4 (pp. 500-502)' 'Henke, Gullikson and Davis, At. Data and Nucl. Data Tables, 1993, 54, 2'
Dy -0.09334 4.42894 26.50700 17.63830 14.55960 2.96577 2.18020 0.20217 12.18990 111.87400 4.29727983475 'International Tables Volume C Table 6.1.1.4 (pp. 500-502)' 'Henke, Gullikson and Davis, At. Data and Nucl. Data Tables, 1993, 54, 2'
O 0.01158 0.00611 3.04850 2.28680 1.54630 0.86700 13.27710 5.70110 0.32390 32.90890 0.250800013542 'International Tables Volume C Table 6.1.1.4 (pp. 500-502)' 'Henke, Gullikson and Davis, At. Data and Nucl. Data Tables, 1993, 54, 2'
N 0.00653 0.00323 12.21260 3.13220 2.01250 1.16630 0.00570 9.89330 28.99750 0.58260 -11.5290002823 'International Tables Volume C Table 6.1.1.4 (pp. 500-502)' 'Henke, Gullikson and Davis, At. Data and Nucl. Data Tables, 1993, 54, 2'
Na 0.03665 0.02467 4.76260 3.17360 1.26740 1.11280 3.28500 8.84220 0.31360 129.42400 0.675999999046 'International Tables Volume C Table 6.1.1.4 (pp. 500-502)' 'Henke, Gullikson and Davis, At. Data and Nucl. Data Tables, 1993, 54, 2'

loop_
_geom_angle_atom_site_label_1
_geom_angle_atom_site_label_2
_geom_angle_atom_site_label_3
_geom_angle
_geom_angle_site_symmetry_1
_geom_angle_site_symmetry_3
C29 Dy1 O1 46.91(9) . .
O5 Dy1 O1 74.24(9) . .
O5 Dy1 C29 102.82(9) . .
O6 Dy1 O1 67.48(9) . .
O6 Dy1 C29 112.74(9) . .
O6 Dy1 O5 66.51(8) . .
N1 Dy1 O1 98.77(10) . .
N1 Dy1 C29 104.59(10) . .
N1 Dy1 O5 133.40(9) . .
N1 Dy1 O6 68.36(9) . .
O3 Dy1 O1 141.59(9) 2_576 .
O3 Dy1 O1 113.07(9) . .
O3 Dy1 C29 90.48(9) . .
O3 Dy1 C29 97.09(9) 2_576 .
O3 Dy1 O5 137.04(8) 2_576 .
O3 Dy1 O5 68.83(8) . .
O3 Dy1 O6 137.22(9) 2_576 .
O3 Dy1 O6 133.03(8) . .
O3 Dy1 N1 75.08(9) 2_576 .
O3 Dy1 N1 146.43(9) . .
O4 Dy1 O1 140.54(8) . .
O4 Dy1 C29 169.88(9) . .
O4 Dy1 O5 76.92(9) . .
O4 Dy1 O6 76.62(8) . .
O4 Dy1 N1 82.11(10) . .
O4 Dy1 O3 77.10(8) . 2_576
O4 Dy1 O3 79.96(8) . .
O2 Dy1 O1 68.20(9) . .
O2 Dy1 C29 21.51(9) . .
O2 Dy1 O5 117.57(9) . .
O2 Dy1 O6 131.67(9) . .
O2 Dy1 N1 100.75(10) . .
O2 Dy1 O3 75.70(9) . 2_576
O2 Dy1 O3 82.37(9) . .
O2 Dy1 O4 150.83(8) . .
O8 Dy2 O7 77.51(10) . .
O1 Dy2 O7 141.14(9) . .
O1 Dy2 O8 122.73(10) . .
N2 Dy2 O7 143.65(10) . .
N2 Dy2 O8 68.16(11) . .
N2 Dy2 O1 71.56(10) . .
C51 Dy2 O7 95.40(10) . .
C51 Dy2 O8 21.23(11) . .
C51 Dy2 O1 113.43(10) . .
C51 Dy2 N2 48.67(11) . .
O5 Dy2 O7 75.14(8) . .
O5 Dy2 O8 149.65(9) . .
O5 Dy2 O1 74.35(9) . .
O5 Dy2 N2 140.92(10) . .
O5 Dy2 C51 170.38(10) . .
O6 Dy2 O7 78.11(9) . .
O6 Dy2 O8 96.67(10) . .
O6 Dy2 O1 67.49(9) . .
O6 Dy2 N2 116.55(10) . .
O6 Dy2 C51 111.82(10) . .
O6 Dy2 O5 65.03(8) . .
O9 Dy2 O7 114.12(10) . .
O9 Dy2 O8 124.39(11) . .
O9 Dy2 O1 83.10(10) . .
O9 Dy2 N2 78.05(11) . .
O9 Dy2 C51 106.52(11) . .
O9 Dy2 O5 79.47(9) . .
O9 Dy2 O6 138.40(9) . .
O10 Dy2 O7 73.49(10) . .
O10 Dy2 O8 83.44(11) . .
O10 Dy2 O1 135.96(10) . .
O10 Dy2 N2 90.65(11) . .
O10 Dy2 C51 77.52(11) . .
O10 Dy2 O5 100.99(10) . .
O10 Dy2 O6 150.88(10) . .
O10 Dy2 O9 53.43(10) . .
C3aa Dy2 O7 93.00(11) . .
C3aa Dy2 O8 106.07(12) . .
C3aa Dy2 O1 109.52(12) . .
C3aa Dy2 N2 85.51(12) . .
C3aa Dy2 C51 93.98(12) . .
C3aa Dy2 O5 88.35(10) . .
C3aa Dy2 O6 153.24(10) . .
C3aa Dy2 O9 26.46(12) . .
C3aa Dy2 O10 27.10(12) . .
O5 Na1 O7 74.75(9) . .
O6 Na1 O7 77.95(10) . .
O6 Na1 O5 61.95(9) . .
O11 Na1 O7 108.78(12) . .
O11 Na1 O5 99.41(10) . .
O11 Na1 O6 158.53(11) . .
O4 Na1 O7 146.65(11) . .
O4 Na1 O5 75.33(9) . .
O4 Na1 O6 75.21(9) . .
O4 Na1 O11 90.33(11) . .
O12 Na1 O7 97.39(11) . .
O12 Na1 O5 153.85(12) . .
O12 Na1 O6 92.17(11) . .
O12 Na1 O11 106.72(12) . .
O12 Na1 O4 103.02(11) . .
C51 C4 C13 121.0(4) . .
Na1 O7 Dy2 95.64(10) . .
C15 O7 Dy2 120.3(3) . .
C15 O7 Na1 143.8(3) . .
C32 C13 C4 120.3(4) . .
N3 C15 O7 124.1(4) . .
C25 N3 C15 120.5(4) . .
C26 N3 C15 120.2(4) . .
C26 N3 C25 118.6(4) . .
C51 O8 Dy2 121.2(2) . .
Dy2 O1 Dy1 100.33(10) . .
C21 O1 Dy1 119.0(2) . .
C21 O1 Dy2 131.9(2) . .
C29 C21 O1 116.0(3) . .
C70 C21 O1 123.5(3) . .
C70 C21 C29 120.4(3) . .
C33 N2 Dy2 127.5(3) . .
C50 N2 Dy2 111.2(2) . .
C50 N2 C33 120.6(3) . .
C21 C29 Dy1 77.9(2) . .
C46 C29 Dy1 162.5(3) . .
C46 C29 C21 119.0(4) . .
O2 C29 Dy1 39.11(16) . .
O2 C29 C21 116.7(3) . .
O2 C29 C46 124.2(3) . .
C70 C30 C47 120.8(4) . .
C43 C32 C13 119.9(4) . .
C70 C33 N2 125.7(4) . .
C50 C43 C32 121.0(4) . .
C47 C46 C29 120.8(4) . .
C46 C47 C30 120.2(4) . .
C43 C50 N2 126.4(4) . .
C51 C50 N2 114.1(3) . .
C51 C50 C43 119.5(4) . .
C4 C51 Dy2 153.7(3) . .
O8 C51 Dy2 37.52(17) . .
O8 C51 C4 122.1(4) . .
C50 C51 Dy2 84.4(2) . .
C50 C51 C4 118.1(4) . .
C50 C51 O8 119.7(4) . .
C30 C70 C21 118.7(4) . .
C33 C70 C21 123.2(4) . .
C33 C70 C30 117.9(4) . .
Dy2 O5 Dy1 96.96(9) . .
Na1 O5 Dy1 94.26(9) . .
Na1 O5 Dy2 92.99(9) . .
C2aa O5 Dy1 117.7(2) . .
C2aa O5 Dy2 134.3(2) . .
C2aa O5 Na1 111.7(2) . .
Dy2 O6 Dy1 95.44(9) . .
Na1 O6 Dy1 93.20(9) . .
Na1 O6 Dy2 91.88(9) . .
C0aa O6 Dy1 119.9(2) . .
C0aa O6 Dy2 129.3(2) . .
C0aa O6 Na1 118.5(2) . .
C23 N1 Dy1 114.7(2) . .
C5 N1 Dy1 126.0(2) . .
C5 N1 C23 119.0(3) . .
C2aa C1aa C20 118.5(3) . .
O3 C1aa C20 123.9(3) . .
O3 C1aa C2aa 117.5(3) . .
C0aa C17 C24 121.3(4) . .
C36 C18 C23 120.8(4) . .
C27 C20 C1aa 119.5(3) . .
C5 C20 C1aa 124.8(3) 2_576 .
C5 C20 C27 115.7(3) 2_576 .
C1aa C2aa O5 117.6(3) . .
C22 C2aa O5 121.8(3) . .
C22 C2aa C1aa 120.5(3) . .
C31 C22 C2aa 120.5(3) . .
C18 C23 N1 124.6(4) . .
C0aa C23 N1 115.9(3) . .
C0aa C23 C18 119.5(4) . .
C36 C24 C17 119.8(4) . .
C17 C0aa O6 120.8(3) . .
C23 C0aa O6 120.6(3) . .
C23 C0aa C17 118.6(3) . .
C31 C27 C20 121.3(4) . .
C27 C31 C22 119.6(4) . .
C24 C36 C18 120.0(4) . .
C3aa O9 Dy2 93.8(3) . .
C3aa O10 Dy2 91.8(3) . .
O9 C3aa Dy2 59.7(2) . .
O10 C3aa Dy2 61.1(2) . .
O10 C3aa O9 120.4(4) . .
C4aa C3aa Dy2 172.6(3) . .
C4aa C3aa O9 120.8(4) . .
C4aa C3aa O10 118.8(4) . .
C1ba N5 C0ba 120.5(4) . .
C2ba N5 C0ba 120.8(4) . .
C2ba N5 C1ba 118.3(4) . .
C7aa N7 C9aa 119.3(6) . .
C8aa N7 C9aa 119.9(6) . .
C8aa N7 C7aa 120.7(7) . .
C5aa N4 C6aa 121.8(4) . .
C10 N4 C6aa 121.3(4) . .
C10 N4 C5aa 116.8(4) . .
C19 N6 C4ba 120.6(4) . .
C3ba N6 C4ba 121.6(4) . .
C3ba N6 C19 117.6(4) . .
O11 C0ba N5 126.3(4) . .
O13 C4ba N6 125.3(4) . .
O12 C6aa N4 126.9(4) . .
O14 C9aa N7 127.2(6) . .
C0ba O11 Na1 122.8(3) . .
C1aa O3 Dy1 131.2(2) . 2_576
C1aa O3 Dy1 118.3(2) . .
Na1 O4 Dy1 94.15(9) . .
C29 O2 Dy1 119.4(2) . .
C6aa O12 Na1 122.6(3) . .
C20 C5 N1 128.3(3) 2_576 .

loop_
_geom_bond_atom_site_label_1
_geom_bond_atom_site_label_2
_geom_bond_distance
_geom_bond_site_symmetry_2
Dy1 O1 2.343(3) .
Dy1 C29 3.190(4) .
Dy1 O5 2.351(2) .
Dy1 O6 2.378(2) .
Dy1 N1 2.480(3) .
Dy1 O3 2.352(2) .
Dy1 O3 2.333(2) 2_576
Dy1 O4 2.472(2) .
Dy1 O2 2.309(3) .
Dy2 O7 2.451(3) .
Dy2 O8 2.223(3) .
Dy2 O1 2.288(3) .
Dy2 N2 2.505(3) .
Dy2 C51 3.120(4) .
Dy2 O5 2.398(2) .
Dy2 O6 2.428(3) .
Dy2 O9 2.410(3) .
Dy2 O10 2.439(3) .
Dy2 C3aa 2.784(4) .
Na1 O7 2.354(3) .
Na1 O5 2.512(3) .
Na1 O6 2.528(3) .
Na1 O11 2.346(3) .
Na1 O4 2.398(3) .
Na1 O12 2.330(3) .
C4 C13 1.387(6) .
C4 C51 1.406(6) .
O7 C15 1.247(5) .
C13 C32 1.384(7) .
C15 N3 1.316(5) .
N3 C25 1.451(6) .
N3 C26 1.458(6) .
O8 C51 1.322(5) .
O1 C21 1.333(5) .
C21 C29 1.420(5) .
C21 C70 1.403(5) .
N2 C33 1.295(5) .
N2 C50 1.423(5) .
C29 C46 1.391(5) .
C29 O2 1.342(5) .
C30 C47 1.374(6) .
C30 C70 1.422(5) .
C32 C43 1.378(6) .
C33 C70 1.448(6) .
C43 C50 1.399(6) .
C46 C47 1.400(6) .
C50 C51 1.419(6) .
O5 C2aa 1.340(4) .
O6 C0aa 1.333(4) .
N1 C23 1.447(5) .
N1 C5 1.292(5) .
C1aa C20 1.411(5) .
C1aa C2aa 1.424(5) .
C1aa O3 1.327(4) .
C17 C24 1.382(6) .
C17 C0aa 1.402(5) .
C18 C23 1.397(5) .
C18 C36 1.384(6) .
C20 C27 1.418(5) .
C20 C5 1.453(5) 2_576
C2aa C22 1.389(5) .
C22 C31 1.406(5) .
C23 C0aa 1.413(6) .
C24 C36 1.391(6) .
C27 C31 1.373(5) .
O9 C3aa 1.243(5) .
O10 C3aa 1.269(5) .
C3aa C4aa 1.508(6) .
N5 C0ba 1.325(5) .
N5 C1ba 1.443(6) .
N5 C2ba 1.452(6) .
N7 C9aa 1.348(7) .
N7 C7aa 1.438(8) .
N7 C8aa 1.410(8) .
N4 C6aa 1.326(6) .
N4 C5aa 1.430(6) .
N4 C10 1.464(7) .
N6 C4ba 1.317(6) .
N6 C19 1.456(6) .
N6 C3ba 1.442(7) .
C0ba O11 1.224(5) .
C4ba O13 1.222(5) .
C6aa O12 1.231(5) .
C9aa O14 1.175(7) .
